data_1514046
loop_
_publ_author_name
'Kellerman, D. G.'
'Medvedeva, J. E.'
'Gorshkov, V. S.'
'Kurbakov, A. I.'
'Zubkov, V. G.'
'Tyutyunnik, A. P.'
'Trunov, V. A.'

_publ_section_title
;
 Structural and magnetic properties of orthorhombic Li(x) Mn O2
;
_journal_coden_ASTM SSSCFJ
_journal_issue 2
_journal_name_full 'Solid State Sciences'
_journal_page_first 196
_journal_page_last 204
_journal_paper_doi 10.1016/j.solidstatesciences.2006.11.013
_journal_volume 9
_journal_year 2007
_chemical_formula_structural 'Li0.98 Mn O2'
_chemical_formula_sum 'Li0.98 Mn O2'
_chemical_name_systematic 'Lithium Manganese Oxide (0.98/1/2)'
_space_group_IT_number 59
_symmetry_Int_Tables_number 59
_symmetry_space_group_name_Hall '-P 2ab 2a'
_symmetry_space_group_name_H-M 'P m m n :2'
_audit_creation_date 2008/02/01
_cell_angle_alpha 90.
_cell_angle_beta 90.
_cell_angle_gamma 90.
_cell_formula_units_Z 2
_cell_length_a 2.80473(4)
_cell_length_b 4.57419(8)
_cell_length_c 5.74873(9)
_cell_volume 73.753(2)
_refine_ls_R_factor_all 0.0325
_cod_data_source_file 'data_LiMnO2melanie172874.cif'
_cod_data_source_block /var/www/cod/tmp/uploads/1395853999.31-D290F29E9218B844.cif
_cod_original_cell_volume 73.75
_cod_original_sg_symbol_H-M 'P m m n Z'
_cod_original_formula_sum 'Li0.98 Mn1 O2'
_cod_database_code 1514046

loop_
_symmetry_equiv_pos_site_id
_symmetry_equiv_pos_as_xyz
1 'x+1/2, y+1/2, -z'
2 '-x, y+1/2, -z'
3 'x+1/2, -y, -z'
4 '-x, -y, -z'
5 '-x+1/2, -y+1/2, z'
6 'x, -y+1/2, z'
7 '-x+1/2, y, z'
8 'x, y, z'

loop_
_atom_site_label
_atom_site_type_symbol
_atom_site_symmetry_multiplicity
_atom_site_Wyckoff_symbol
_atom_site_fract_x
_atom_site_fract_y
_atom_site_fract_z
_atom_site_occupancy
_atom_site_attached_hydrogens
_atom_site_U_iso_or_equiv
Li1 Li1+ 2 a 0.25 0.25 0.114(2) .972(2) 0 .024(1)
Mn1 Mn3+ 2 a 0.25 0.25 0.114(2) .028(2) 0 .024(1)
Mn2 Mn3+ 2 a 0.25 0.25 0.6336(4) .995(6) 0 .0124(5)
Li2 Li1+ 2 a 0.25 0.25 0.6336(4) .005(6) 0 .0124(5)
O1 O2- 2 b 0.25 0.75 0.1414(6) 1. 0 .0208(6)
O2 O2- 2 b 0.25 0.75 0.6006(6) 1. 0 .0181(6)

loop_
_atom_type_symbol
_atom_type_oxidation_number
Li1+ 1
Mn3+ 3
O2- -2
